data_4349445
loop_
_publ_author_name
'Aroua, Safwan'
'Todorova, Tanya K.'
'Hommes, Paul'
'Chamoreau, Lise-Marie'
'Reissig, Hans-Ulrich'
'Mougel, Victor'
'Fontecave, Marc'

_publ_section_title
;
 Synthesis, Characterization, and DFT Analysis of Bis-Terpyridyl-Based
 Molecular Cobalt Complexes.
;
_journal_issue 10
_journal_name_full 'Inorganic chemistry'
_journal_page_first 5930
_journal_page_last 5940
_journal_paper_doi 10.1021/acs.inorgchem.7b00595
_journal_volume 56
_journal_year 2017
_chemical_formula_moiety 'C46 H30 Co N6, 2(F6 P), C7 H8'
_chemical_formula_sum 'C53 H38 Co F12 N6 P2'
_chemical_formula_weight 1107.76
_space_group_crystal_system orthorhombic
_space_group_IT_number 72
_space_group_name_Hall '-I 2 2c'
_space_group_name_H-M_alt 'I b a m'
_atom_sites_solution_hydrogens geom
_atom_sites_solution_primary dual
_atom_sites_solution_secondary difmap
_audit_creation_method SHELXL-2014/7
_cell_angle_alpha 90
_cell_angle_beta 90
_cell_angle_gamma 90
_cell_formula_units_Z 8
_cell_length_a 18.8450(8)
_cell_length_b 19.0580(7)
_cell_length_c 26.3274(10)
_cell_measurement_reflns_used 5852
_cell_measurement_temperature 200(1)
_cell_measurement_theta_max 66.69
_cell_measurement_theta_min 3.36
_cell_volume 9455.4(6)
_computing_cell_refinement 'Bruker SAINT'
_computing_data_collection 'Bruker APEX2'
_computing_data_reduction 'Bruker SAINT'
_computing_molecular_graphics 'SXGRAPH (Farrugia, 2012)'
_computing_publication_material 'WinGX publication routines (Farrugia, 2012)'
_computing_structure_refinement 'SHELXL-2014/7 (Sheldrick, 2014)'
_computing_structure_solution 'SHELXT-2014/5 (Sheldrick, 2014)'
_diffrn_ambient_temperature 200(1)
_diffrn_detector_area_resol_mean 8.3333
_diffrn_measured_fraction_theta_full 0.992
_diffrn_measured_fraction_theta_max 0.991
_diffrn_measurement_device_type 'Bruker APEX-II CCD'
_diffrn_measurement_method '\f and \w scans'
_diffrn_radiation_source micro-source
_diffrn_radiation_type CuK\a
_diffrn_radiation_wavelength 1.54178
_diffrn_reflns_av_R_equivalents 0.0292
_diffrn_reflns_av_unetI/netI 0.0220
_diffrn_reflns_Laue_measured_fraction_full 0.992
_diffrn_reflns_Laue_measured_fraction_max 0.991
_diffrn_reflns_limit_h_max 22
_diffrn_reflns_limit_h_min -20
_diffrn_reflns_limit_k_max 22
_diffrn_reflns_limit_k_min -19
_diffrn_reflns_limit_l_max 31
_diffrn_reflns_limit_l_min -30
_diffrn_reflns_number 20858
_diffrn_reflns_point_group_measured_fraction_full 0.992
_diffrn_reflns_point_group_measured_fraction_max 0.991
_diffrn_reflns_theta_full 66.500
_diffrn_reflns_theta_max 66.685
_diffrn_reflns_theta_min 3.298
_exptl_absorpt_coefficient_mu 4.312
_exptl_absorpt_correction_T_max 0.863
_exptl_absorpt_correction_T_min 0.602
_exptl_absorpt_correction_type multi-scan
_exptl_absorpt_process_details
; 
R.H. Blessing, Acta Cryst. (1995), A51, 33-38
;
_exptl_crystal_colour yellow
_exptl_crystal_density_diffrn 1.556
_exptl_crystal_density_method 'not measured'
_exptl_crystal_description fragment
_exptl_crystal_F_000 4504
_exptl_crystal_size_max 0.22
_exptl_crystal_size_mid 0.14
_exptl_crystal_size_min 0.04
_refine_diff_density_max 0.593
_refine_diff_density_min -0.584
_refine_diff_density_rms 0.061
_refine_ls_extinction_method none
_refine_ls_goodness_of_fit_ref 1.042
_refine_ls_hydrogen_treatment constr
_refine_ls_matrix_type full
_refine_ls_number_parameters 387
_refine_ls_number_reflns 4263
_refine_ls_number_restraints 14
_refine_ls_restrained_S_all 1.041
_refine_ls_R_factor_all 0.0509
_refine_ls_R_factor_gt 0.0408
_refine_ls_shift/su_max 0.000
_refine_ls_shift/su_mean 0.000
_refine_ls_structure_factor_coef Fsqd
_refine_ls_weighting_details 'w=1/[\s^2^(Fo^2^)+(0.0572P)^2^+14.0456P] where P=(Fo^2^+2Fc^2^)/3'
_refine_ls_weighting_scheme calc
_refine_ls_wR_factor_gt 0.1081
_refine_ls_wR_factor_ref 0.1146
_reflns_number_gt 3521
_reflns_number_total 4263
_reflns_threshold_expression 'I > 2\s(I)'
_cod_data_source_file crystal_structures1.cif
_cod_data_source_block C5
_cod_database_code 4349445
_shelx_shelxl_version_number 2014/7
_shelx_space_group_comment
;
The symmetry employed for this shelxl refinement is uniquely defined
by the following loop, which should always be used as a source of
symmetry information in preference to the above space-group names.
They are only intended as comments.
;

loop_
_space_group_symop_operation_xyz
'x, y, z'
'-x, -y, z'
'-x+1/2, y+1/2, -z'
'x+1/2, -y+1/2, -z'
'x+1/2, y+1/2, z+1/2'
'-x+1/2, -y+1/2, z+1/2'
'-x+1, y+1, -z+1/2'
'x+1, -y+1, -z+1/2'
'-x, -y, -z'
'x, y, -z'
'x-1/2, -y-1/2, z'
'-x-1/2, y-1/2, z'
'-x+1/2, -y+1/2, -z+1/2'
'x+1/2, y+1/2, -z+1/2'
'x, -y, z+1/2'
'-x, y, z+1/2'

loop_
_atom_site_label
_atom_site_type_symbol
_atom_site_fract_x
_atom_site_fract_y
_atom_site_fract_z
_atom_site_U_iso_or_equiv
_atom_site_adp_type
_atom_site_occupancy
_atom_site_site_symmetry_order
_atom_site_calc_flag
_atom_site_refinement_flags_posn
_atom_site_refinement_flags_adp
_atom_site_refinement_flags_occupancy
Co1 Co 0.5000 0.5000 0.2500 0.01983(17) Uani 1 4 d S T P
Co2 Co 0.0000 0.5000 0.2500 0.02001(17) Uani 1 4 d S T P
P1 P 0.26054(5) 0.28831(5) 0.0000 0.0341(2) Uani 1 2 d S T P
P2 P 0.2500 0.2500 0.2500 0.0369(2) Uani 1 2 d S . P
F1 F 0.26024(9) 0.28761(11) 0.06056(6) 0.0551(5) Uani 1 1 d . . .
F2 F 0.28272(18) 0.36826(15) 0.0000 0.0816(9) Uani 1 2 d S T P
F3 F 0.34184(12) 0.26516(16) 0.0000 0.0619(7) Uani 1 2 d S T P
F4 F 0.23687(12) 0.20779(12) 0.0000 0.0462(5) Uani 1 2 d S T P
F5 F 0.17878(12) 0.31071(12) 0.0000 0.0487(6) Uani 1 2 d S T P
F6 F 0.20048(12) 0.31659(11) 0.25777(9) 0.0761(6) Uani 1 1 d . . .
F7 F 0.31802(11) 0.29945(11) 0.25124(9) 0.0745(6) Uani 1 1 d . . .
F8 F 0.25608(12) 0.23803(12) 0.30925(8) 0.0756(7) Uani 1 1 d . . .
N1 N 0.47076(10) 0.42100(9) 0.18889(7) 0.0243(4) Uani 1 1 d . . .
N2 N 0.39157(13) 0.5000 0.2500 0.0234(5) Uani 1 2 d S T P
N3 N 0.07940(10) 0.52816(10) 0.31172(7) 0.0258(4) Uani 1 1 d . . .
N4 N 0.0000 0.60649(13) 0.2500 0.0227(5) Uani 1 2 d S T P
C1 C 0.51358(13) 0.38383(12) 0.15591(8) 0.0282(5) Uani 1 1 d . . .
C2 C 0.58758(13) 0.38249(12) 0.16307(9) 0.0323(5) Uani 1 1 d . . .
H2 H 0.6080 0.4065 0.1911 0.039 Uiso 1 1 calc R U .
C3 C 0.63038(14) 0.34668(14) 0.12984(10) 0.0396(6) Uani 1 1 d . . .
H3 H 0.6802 0.3460 0.1353 0.048 Uiso 1 1 calc R U .
C4 C 0.60211(16) 0.31121(15) 0.08813(10) 0.0466(7) Uani 1 1 d . . .
H4 H 0.6327 0.2884 0.0647 0.056 Uiso 1 1 calc R U .
C5 C 0.53077(17) 0.30945(16) 0.08116(10) 0.0488(7) Uani 1 1 d . . .
H5 H 0.5116 0.2841 0.0533 0.059 Uiso 1 1 calc R U .
C6 C 0.48490(15) 0.34481(14) 0.11477(9) 0.0380(6) Uani 1 1 d . . .
C7 C 0.41055(16) 0.34316(16) 0.10929(11) 0.0490(7) Uani 1 1 d . . .
H7 H 0.3897 0.3173 0.0823 0.059 Uiso 1 1 calc R U .
C8 C 0.36876(14) 0.37854(15) 0.14260(10) 0.0431(7) Uani 1 1 d . . .
H8 H 0.3186 0.3768 0.1396 0.052 Uiso 1 1 calc R U .
C9 C 0.40068(12) 0.41790(12) 0.18169(8) 0.0280(5) Uani 1 1 d . . .
C10 C 0.35622(12) 0.45910(12) 0.21681(8) 0.0255(5) Uani 1 1 d . . .
C11 C 0.28256(13) 0.45753(14) 0.21670(9) 0.0353(6) Uani 1 1 d . . .
H11 H 0.2576 0.4276 0.1940 0.042 Uiso 1 1 calc R U .
C12 C 0.24628(17) 0.5000 0.2500 0.0410(10) Uani 1 2 d S T P
H12 H 0.1959 0.5000 0.2500 0.049 Uiso 1 2 calc R U P
C13 C 0.11658(12) 0.48586(13) 0.34475(9) 0.0294(5) Uani 1 1 d . . .
C14 C 0.12006(14) 0.41279(14) 0.33684(10) 0.0374(6) Uani 1 1 d . . .
H14 H 0.0976 0.3928 0.3080 0.045 Uiso 1 1 calc R U .
C15 C 0.15538(16) 0.37046(16) 0.37015(11) 0.0471(7) Uani 1 1 d . . .
H15 H 0.1571 0.3213 0.3641 0.057 Uiso 1 1 calc R U .
C16 C 0.18915(17) 0.39818(18) 0.41308(11) 0.0559(8) Uani 1 1 d . . .
H16 H 0.2120 0.3678 0.4366 0.067 Uiso 1 1 calc R U .
C17 C 0.18914(17) 0.46880(18) 0.42096(11) 0.0542(8) Uani 1 1 d . . .
H17 H 0.2132 0.4876 0.4496 0.065 Uiso 1 1 calc R U .
C18 C 0.15383(14) 0.51435(15) 0.38703(9) 0.0391(6) Uani 1 1 d . . .
C19 C 0.15389(15) 0.58746(16) 0.39355(10) 0.0467(7) Uani 1 1 d . . .
H19 H 0.1783 0.6080 0.4214 0.056 Uiso 1 1 calc R U .
C20 C 0.11899(14) 0.62854(14) 0.35987(10) 0.0411(6) Uani 1 1 d . . .
H20 H 0.1199 0.6781 0.3634 0.049 Uiso 1 1 calc R U .
C21 C 0.08126(12) 0.59733(12) 0.31948(9) 0.0279(5) Uani 1 1 d . . .
C22 C 0.03994(12) 0.64148(12) 0.28385(8) 0.0274(5) Uani 1 1 d . . .
C23 C 0.04156(15) 0.71433(13) 0.28430(10) 0.0407(6) Uani 1 1 d . . .
H23 H 0.0707 0.7389 0.3078 0.049 Uiso 1 1 calc R U .
C24 C 0.0000 0.75006(18) 0.2500 0.0495(12) Uani 1 2 d S T P
H24 H 0.0000 0.7999 0.2500 0.059 Uiso 1 2 calc R U P
C25 C 0.0155(15) 0.3665(8) 0.5000 0.120(8) Uani 0.5 2 d DS T P
H25A H 0.0196 0.3497 0.4649 0.180 Uiso 0.25 1 calc R U P
H25B H 0.0585 0.3541 0.5189 0.180 Uiso 0.25 1 calc R U P
H25C H -0.0258 0.3446 0.5162 0.180 Uiso 0.25 1 calc R U P
C26 C 0.0064(13) 0.4449(8) 0.5000 0.074(6) Uani 0.5 2 d DS T P
C27 C -0.001(2) 0.4837(7) 0.4556(5) 0.082(8) Uani 0.5 1 d D . P
H27 H -0.0009 0.4594 0.4241 0.099 Uiso 0.5 1 calc R U P
C28 C -0.0078(12) 0.5560(6) 0.4551(6) 0.093(6) Uani 0.5 1 d D . P
H28 H -0.0101 0.5806 0.4238 0.112 Uiso 0.5 1 calc R U P
C29 C -0.0114(14) 0.5921(12) 0.5000 0.098(8) Uani 0.5 2 d DS T P
H29 H -0.0164 0.6417 0.5000 0.118 Uiso 0.5 2 calc R U P
C30 C 0.3687(8) 0.5221(16) 0.0000 0.129(9) Uani 0.5 2 d DS T P
H30A H 0.3513 0.5228 -0.0351 0.193 Uiso 0.25 1 calc R U P
H30B H 0.3460 0.4836 0.0185 0.193 Uiso 0.25 1 calc R U P
H30C H 0.3572 0.5668 0.0165 0.193 Uiso 0.25 1 calc R U P
C31 C 0.4485(7) 0.5116(6) 0.0000 0.064(3) Uani 0.5 2 d DS T P
C32 C 0.4863(9) 0.5087(10) 0.0453(4) 0.075(6) Uani 0.5 1 d D . P
H32 H 0.4623 0.5158 0.0766 0.090 Uiso 0.5 1 calc R U P
C33 C 0.5585(6) 0.4956(9) 0.0452(5) 0.095(5) Uani 0.5 1 d D . P
H33 H 0.5830 0.4907 0.0766 0.114 Uiso 0.5 1 calc R U P
C34 C 0.5953(10) 0.4894(12) 0.0000 0.099(7) Uani 0.5 2 d DS T P
H34 H 0.6450 0.4810 0.0000 0.119 Uiso 0.5 2 calc R U P

loop_
_atom_site_aniso_label
_atom_site_aniso_U_11
_atom_site_aniso_U_22
_atom_site_aniso_U_33
_atom_site_aniso_U_23
_atom_site_aniso_U_13
_atom_site_aniso_U_12
Co1 0.0163(3) 0.0202(4) 0.0231(3) 0.000 0.000 0.000
Co2 0.0214(4) 0.0157(4) 0.0229(3) 0.000 0.000 0.000
P1 0.0318(5) 0.0375(5) 0.0332(5) 0.000 0.000 -0.0003(4)
P2 0.0364(5) 0.0308(5) 0.0434(6) -0.0007(4) -0.0031(4) 0.0008(4)
F1 0.0523(10) 0.0789(13) 0.0340(9) -0.0127(8) -0.0051(7) 0.0025(9)
F2 0.090(2) 0.0495(17) 0.105(2) 0.000 0.000 -0.0291(16)
F3 0.0316(12) 0.102(2) 0.0522(14) 0.000 0.000 0.0069(13)
F4 0.0557(14) 0.0361(12) 0.0467(12) 0.000 0.000 0.0015(11)
F5 0.0410(12) 0.0544(14) 0.0507(13) 0.000 0.000 0.0155(11)
F6 0.0767(14) 0.0525(12) 0.0991(16) -0.0054(11) 0.0062(12) 0.0221(11)
F7 0.0566(12) 0.0645(13) 0.1024(16) 0.0216(11) -0.0203(10) -0.0208(10)
F8 0.0976(17) 0.0808(15) 0.0482(11) 0.0086(10) -0.0109(10) -0.0160(12)
N1 0.0261(9) 0.0223(9) 0.0246(9) -0.0002(7) -0.0007(7) -0.0008(8)
N2 0.0195(13) 0.0250(14) 0.0258(13) 0.0021(10) 0.000 0.000
N3 0.0232(9) 0.0283(10) 0.0259(9) -0.0016(8) 0.0002(7) -0.0013(8)
N4 0.0238(13) 0.0188(13) 0.0256(13) 0.000 0.0041(10) 0.000
C1 0.0355(13) 0.0226(11) 0.0266(11) 0.0011(9) 0.0023(9) 0.0017(10)
C2 0.0316(13) 0.0268(12) 0.0385(13) -0.0030(10) 0.0038(10) 0.0000(10)
C3 0.0387(14) 0.0337(14) 0.0465(15) -0.0005(12) 0.0121(12) 0.0051(11)
C4 0.0585(18) 0.0429(16) 0.0386(14) -0.0051(12) 0.0148(13) 0.0126(14)
C5 0.0629(19) 0.0491(17) 0.0345(14) -0.0151(12) -0.0003(13) 0.0068(15)
C6 0.0471(15) 0.0352(14) 0.0317(12) -0.0086(11) -0.0021(11) 0.0028(12)
C7 0.0487(16) 0.0554(18) 0.0427(15) -0.0221(13) -0.0105(13) -0.0014(14)
C8 0.0319(14) 0.0524(17) 0.0451(15) -0.0152(13) -0.0083(11) -0.0018(12)
C9 0.0272(11) 0.0259(12) 0.0310(11) 0.0005(9) -0.0029(9) -0.0023(10)
C10 0.0248(11) 0.0247(12) 0.0271(11) 0.0039(9) -0.0021(9) -0.0028(9)
C11 0.0244(12) 0.0444(15) 0.0371(13) 0.0004(11) -0.0050(10) -0.0055(11)
C12 0.0168(17) 0.059(3) 0.047(2) -0.0004(18) 0.000 0.000
C13 0.0241(11) 0.0361(13) 0.0281(12) 0.0004(10) -0.0010(9) 0.0042(10)
C14 0.0385(14) 0.0358(14) 0.0379(13) 0.0016(11) -0.0068(11) 0.0063(12)
C15 0.0506(17) 0.0430(16) 0.0479(15) 0.0080(13) -0.0081(13) 0.0143(13)
C16 0.0577(19) 0.066(2) 0.0438(15) 0.0104(15) -0.0129(14) 0.0229(17)
C17 0.0516(18) 0.074(2) 0.0369(15) -0.0034(14) -0.0178(13) 0.0146(17)
C18 0.0344(14) 0.0513(17) 0.0318(13) -0.0051(11) -0.0066(11) 0.0025(12)
C19 0.0479(16) 0.0536(18) 0.0387(14) -0.0141(13) -0.0126(12) -0.0017(14)
C20 0.0462(16) 0.0342(14) 0.0430(14) -0.0103(11) -0.0084(12) -0.0054(12)
C21 0.0272(11) 0.0254(12) 0.0311(11) -0.0055(9) 0.0013(9) -0.0025(10)
C22 0.0291(12) 0.0226(11) 0.0304(11) -0.0033(9) 0.0037(9) -0.0028(9)
C23 0.0540(17) 0.0265(13) 0.0415(14) -0.0050(11) -0.0008(12) -0.0062(12)
C24 0.078(3) 0.0153(18) 0.055(3) 0.000 -0.003(2) 0.000
C25 0.094(13) 0.094(15) 0.173(19) 0.000 0.000 0.004(14)
C26 0.037(6) 0.112(16) 0.072(10) 0.000 0.000 -0.008(11)
C27 0.046(5) 0.15(3) 0.053(4) -0.015(9) -0.004(8) -0.02(3)
C28 0.057(7) 0.145(17) 0.078(7) 0.029(10) -0.003(5) -0.007(10)
C29 0.060(12) 0.11(2) 0.124(18) 0.000 0.000 -0.01(2)
C30 0.086(15) 0.085(15) 0.22(2) 0.000 0.000 -0.021(14)
C31 0.090(10) 0.029(5) 0.074(9) 0.000 0.000 -0.018(7)
C32 0.15(2) 0.027(10) 0.053(4) -0.006(4) 0.003(8) 0.003(11)
C33 0.135(13) 0.059(6) 0.090(8) 0.006(5) -0.033(10) -0.019(10)
C34 0.080(15) 0.059(10) 0.16(2) 0.000 0.000 -0.024(15)

loop_
_atom_type_symbol
_atom_type_description
_atom_type_scat_dispersion_real
_atom_type_scat_dispersion_imag
_atom_type_scat_source
C C 0.0181 0.0091 'International Tables Vol C Tables 4.2.6.8 and 6.1.1.4'
H H 0.0000 0.0000 'International Tables Vol C Tables 4.2.6.8 and 6.1.1.4'
N N 0.0311 0.0180 'International Tables Vol C Tables 4.2.6.8 and 6.1.1.4'
F F 0.0727 0.0534 'International Tables Vol C Tables 4.2.6.8 and 6.1.1.4'
P P 0.2955 0.4335 'International Tables Vol C Tables 4.2.6.8 and 6.1.1.4'
Co Co -2.3653 3.6143 'International Tables Vol C Tables 4.2.6.8 and 6.1.1.4'

loop_
_geom_angle_atom_site_label_1
_geom_angle_atom_site_label_2
_geom_angle_atom_site_label_3
_geom_angle
_geom_angle_site_symmetry_1
_geom_angle_site_symmetry_3
N2 Co1 N2 180.0 . 2_665
N2 Co1 N1 75.96(5) . 8_455
N2 Co1 N1 104.04(5) 2_665 8_455
N2 Co1 N1 104.04(5) . 7_545
N2 Co1 N1 75.96(5) 2_665 7_545
N1 Co1 N1 89.80(9) 8_455 7_545
N2 Co1 N1 104.04(5) . 2_665
N2 Co1 N1 75.96(5) 2_665 2_665
N1 Co1 N1 96.96(9) 8_455 2_665
N1 Co1 N1 151.92(9) 7_545 2_665
N2 Co1 N1 75.96(5) . .
N2 Co1 N1 104.04(5) 2_665 .
N1 Co1 N1 151.92(9) 8_455 .
N1 Co1 N1 96.96(9) 7_545 .
N1 Co1 N1 89.80(9) 2_665 .
N4 Co2 N4 180.0 2_565 .
N4 Co2 N3 103.66(5) 2_565 7_445
N4 Co2 N3 76.34(5) . 7_445
N4 Co2 N3 76.34(5) 2_565 8_455
N4 Co2 N3 103.66(5) . 8_455
N3 Co2 N3 88.74(9) 7_445 8_455
N4 Co2 N3 76.34(5) 2_565 2_565
N4 Co2 N3 103.66(5) . 2_565
N3 Co2 N3 97.67(9) 7_445 2_565
N3 Co2 N3 152.69(10) 8_455 2_565
N4 Co2 N3 103.66(5) 2_565 .
N4 Co2 N3 76.34(5) . .
N3 Co2 N3 152.69(10) 7_445 .
N3 Co2 N3 97.67(9) 8_455 .
N3 Co2 N3 88.74(9) 2_565 .
F2 P1 F3 90.73(18) . .
F2 P1 F1 90.52(8) . 10
F3 P1 F1 90.07(7) . 10
F2 P1 F1 90.52(8) . .
F3 P1 F1 90.06(7) . .
F1 P1 F1 178.95(17) 10 .
F2 P1 F4 179.13(17) . .
F3 P1 F4 90.15(15) . .
F1 P1 F4 89.48(8) 10 .
F1 P1 F4 89.48(8) . .
F2 P1 F5 89.85(16) . .
F3 P1 F5 179.42(16) . .
F1 P1 F5 89.93(7) 10 .
F1 P1 F5 89.93(7) . .
F4 P1 F5 89.27(13) . .
F8 P2 F8 180.0 13 .
F8 P2 F6 88.23(12) 13 .
F8 P2 F6 91.77(12) . .
F8 P2 F6 91.77(12) 13 13
F8 P2 F6 88.23(12) . 13
F6 P2 F6 180.0 . 13
F8 P2 F7 90.39(11) 13 13
F8 P2 F7 89.61(11) . 13
F6 P2 F7 90.15(12) . 13
F6 P2 F7 89.84(12) 13 13
F8 P2 F7 89.61(11) 13 .
F8 P2 F7 90.39(11) . .
F6 P2 F7 89.85(12) . .
F6 P2 F7 90.15(12) 13 .
F7 P2 F7 180.0 13 .
C9 N1 C1 117.78(19) . .
C9 N1 Co1 111.70(14) . .
C1 N1 Co1 130.06(15) . .
C10 N2 C10 120.7(3) . 8_455
C10 N2 Co1 119.64(14) . .
C10 N2 Co1 119.63(14) 8_455 .
C21 N3 C13 117.9(2) . .
C21 N3 Co2 111.09(15) . .
C13 N3 Co2 130.39(15) . .
C22 N4 C22 120.5(3) . 7_445
C22 N4 Co2 119.76(14) . .
C22 N4 Co2 119.76(14) 7_445 .
N1 C1 C2 120.3(2) . .
N1 C1 C6 121.7(2) . .
C2 C1 C6 118.0(2) . .
C3 C2 C1 120.4(2) . .
C2 C3 C4 121.2(3) . .
C5 C4 C3 119.8(2) . .
C4 C5 C6 120.7(3) . .
C5 C6 C7 122.4(2) . .
C5 C6 C1 119.7(3) . .
C7 C6 C1 117.9(2) . .
C8 C7 C6 120.0(2) . .
C7 C8 C9 119.3(2) . .
N1 C9 C8 123.3(2) . .
N1 C9 C10 116.71(19) . .
C8 C9 C10 120.0(2) . .
N2 C10 C11 120.5(2) . .
N2 C10 C9 115.7(2) . .
C11 C10 C9 123.7(2) . .
C12 C11 C10 118.9(2) . .
C11 C12 C11 120.4(3) . 8_455
N3 C13 C14 120.6(2) . .
N3 C13 C18 121.4(2) . .
C14 C13 C18 118.0(2) . .
C15 C14 C13 120.8(2) . .
C14 C15 C16 121.1(3) . .
C17 C16 C15 119.7(3) . .
C16 C17 C18 120.7(3) . .
C19 C18 C17 122.2(3) . .
C19 C18 C13 118.3(2) . .
C17 C18 C13 119.5(3) . .
C20 C19 C18 119.6(2) . .
C19 C20 C21 119.7(2) . .
N3 C21 C20 123.0(2) . .
N3 C21 C22 116.8(2) . .
C20 C21 C22 120.2(2) . .
N4 C22 C23 120.9(2) . .
N4 C22 C21 115.6(2) . .
C23 C22 C21 123.4(2) . .
C24 C23 C22 118.5(3) . .
C23 C24 C23 120.7(3) . 7_445
C27 C26 C27 114.6(16) 10_556 .
C27 C26 C25 122.6(8) 10_556 .
C27 C26 C25 122.6(8) . .
C28 C27 C26 123.1(16) . .
C29 C28 C27 120(2) . .
C28 C29 C28 119(2) . 10_556
C32 C31 C32 118.1(14) . 10
C32 C31 C30 120.9(7) . .
C32 C31 C30 120.9(7) 10 .
C33 C32 C31 120.7(12) . .
C32 C33 C34 120.7(17) . .
C33 C34 C33 119(2) 10 .

loop_
_geom_bond_atom_site_label_1
_geom_bond_atom_site_label_2
_geom_bond_distance
_geom_bond_site_symmetry_2
Co1 N2 2.043(3) .
Co1 N2 2.043(3) 2_665
Co1 N1 2.2714(18) 8_455
Co1 N1 2.2714(18) 7_545
Co1 N1 2.2714(18) 2_665
Co1 N1 2.2714(18) .
Co2 N4 2.029(3) 2_565
Co2 N4 2.030(3) .
Co2 N3 2.2732(18) 7_445
Co2 N3 2.2732(18) 8_455
Co2 N3 2.2732(18) 2_565
Co2 N3 2.2732(18) .
P1 F2 1.580(3) .
P1 F3 1.594(2) .
P1 F1 1.5945(15) 10
P1 F1 1.5946(15) .
P1 F4 1.598(3) .
P1 F5 1.599(2) .
P2 F8 1.581(2) 13
P2 F8 1.581(2) .
P2 F6 1.5885(19) .
P2 F6 1.5885(19) 13
P2 F7 1.5913(19) 13
P2 F7 1.5913(19) .
N1 C9 1.335(3) .
N1 C1 1.381(3) .
N2 C10 1.347(3) .
N2 C10 1.347(3) 8_455
N3 C21 1.334(3) .
N3 C13 1.377(3) .
N4 C22 1.344(3) .
N4 C22 1.344(3) 7_445
C1 C2 1.407(3) .
C1 C6 1.421(3) .
C2 C3 1.372(3) .
C3 C4 1.395(4) .
C4 C5 1.357(4) .
C5 C6 1.409(4) .
C6 C7 1.409(4) .
C7 C8 1.358(4) .
C8 C9 1.408(3) .
C9 C10 1.474(3) .
C10 C11 1.389(3) .
C11 C12 1.375(3) .
C12 C11 1.375(3) 8_455
C13 C14 1.410(4) .
C13 C18 1.424(3) .
C14 C15 1.365(4) .
C15 C16 1.400(4) .
C16 C17 1.362(5) .
C17 C18 1.412(4) .
C18 C19 1.404(4) .
C19 C20 1.353(4) .
C20 C21 1.411(3) .
C21 C22 1.481(3) .
C22 C23 1.389(3) .
C23 C24 1.376(3) .
C24 C23 1.376(3) 7_445
C25 C26 1.504(16) .
C26 C27 1.389(12) 10_556
C26 C27 1.389(12) .
C27 C28 1.386(14) .
C28 C29 1.368(12) .
C29 C28 1.368(12) 10_556
C30 C31 1.516(15) .
C31 C32 1.389(10) .
C31 C32 1.389(10) 10
C32 C33 1.383(13) .
C33 C34 1.384(11) .
C34 C33 1.384(11) 10
